data_7158767
loop_
_publ_author_name
'Negi, Rollania'
'Jena, Tapan Kumar'
'Jyoti, ?'
'Tuti, Nikhil Kumar'
'Anindya, Roy'
'Khan, Faiz Ahmed'

_publ_section_title
;
 Solvent controlled synthesis of 2,3-diarylepoxy indenones and \a-hydroxy
 diarylindanones and their evaluation as inhibitors of DNA alkylation
 repair.
;
_journal_issue 29
_journal_name_full 'Organic &amp; biomolecular chemistry'
_journal_page_first 5820
_journal_page_last 5835
_journal_paper_doi 10.1039/d2ob00595f
_journal_volume 20
_journal_year 2022
_chemical_formula_moiety 'C24 H22 O2'
_chemical_formula_sum 'C24 H22 O2'
_chemical_formula_weight 342.41
_chemical_name_systematic 2-hydroxy-5-methyl-2,3-di-p-tolyl-2,3-dihydro-1H-inden-1-one
_space_group_crystal_system monoclinic
_space_group_IT_number 14
_space_group_name_Hall '-P 2yn'
_space_group_name_H-M_alt 'P 1 21/n 1'
_atom_sites_solution_hydrogens geom
_atom_sites_solution_primary dual
_audit_creation_date 2021-09-13
_audit_creation_method
;
Olex2 1.3
(compiled 2020.11.12 svn.r5f609507 for OlexSys, GUI svn.r6272)
;
_audit_update_record
;
2021-09-14 deposited with the CCDC.	2022-07-08 downloaded from the CCDC.
;
_cell_angle_alpha 90
_cell_angle_beta 94.590(17)
_cell_angle_gamma 90
_cell_formula_units_Z 4
_cell_length_a 8.739(5)
_cell_length_b 6.410(4)
_cell_length_c 33.594(18)
_cell_measurement_reflns_used 1812
_cell_measurement_temperature 296.15
_cell_measurement_theta_max 28.4590
_cell_measurement_theta_min 2.9410
_cell_volume 1875.8(19)
_computing_molecular_graphics 'Olex2 1.3 (Dolomanov et al., 2009)'
_computing_publication_material 'Olex2 1.3 (Dolomanov et al., 2009)'
_computing_structure_refinement 'SHELXL 2018/3 (Sheldrick, 2015)'
_computing_structure_solution 'SHELXT 2018/2 (Sheldrick, 2018)'
_diffrn_ambient_temperature 296.15
_diffrn_measured_fraction_theta_full 0.977
_diffrn_measured_fraction_theta_max 0.953
_diffrn_measurement_device_type 'SuperNova, Dual, Mo at home/near, Eos'
_diffrn_radiation_type MoK\a
_diffrn_radiation_wavelength 0.71073
_diffrn_reflns_av_R_equivalents 0.1120
_diffrn_reflns_av_unetI/netI 0.2695
_diffrn_reflns_Laue_measured_fraction_full 0.977
_diffrn_reflns_Laue_measured_fraction_max 0.953
_diffrn_reflns_limit_h_max 11
_diffrn_reflns_limit_h_min -6
_diffrn_reflns_limit_k_max 8
_diffrn_reflns_limit_k_min -8
_diffrn_reflns_limit_l_max 44
_diffrn_reflns_limit_l_min -32
_diffrn_reflns_number 7261
_diffrn_reflns_point_group_measured_fraction_full 0.977
_diffrn_reflns_point_group_measured_fraction_max 0.953
_diffrn_reflns_theta_full 25.242
_diffrn_reflns_theta_max 28.335
_diffrn_reflns_theta_min 1.216
_exptl_absorpt_coefficient_mu 0.076
_exptl_absorpt_correction_T_max 1.000
_exptl_absorpt_correction_T_min 0.678
_exptl_absorpt_correction_type none
_exptl_absorpt_process_details
;
CrysAlisPro 1.171.39.29d (Rigaku Oxford Diffraction, 2017
Emperical Absorption Correction using sperical  harmonics,
implemented in SCALE3 ABSPACK scaling algorithm.
;
_exptl_crystal_colour 'clear light white'
_exptl_crystal_colour_lustre clear
_exptl_crystal_colour_modifier light
_exptl_crystal_colour_primary white
_exptl_crystal_density_diffrn 1.213
_exptl_crystal_description irregular
_exptl_crystal_F_000 728
_exptl_crystal_preparation xxx
_exptl_crystal_recrystallization_method yyy
_exptl_crystal_size_max 0.027
_exptl_crystal_size_mid 0.023
_exptl_crystal_size_min 0.012
_refine_diff_density_max 0.422
_refine_diff_density_min -0.478
_refine_diff_density_rms 0.155
_refine_ls_extinction_coef 0.041(3)
_refine_ls_extinction_expression Fc^*^=kFc[1+0.001xFc^2^\l^3^/sin(2\q)]^-1/4^
_refine_ls_extinction_method 'SHELXL-2018/3 (Sheldrick 2018)'
_refine_ls_goodness_of_fit_ref 0.901
_refine_ls_hydrogen_treatment constr
_refine_ls_matrix_type full
_refine_ls_number_parameters 240
_refine_ls_number_reflns 4476
_refine_ls_number_restraints 0
_refine_ls_restrained_S_all 0.901
_refine_ls_R_factor_all 0.2604
_refine_ls_R_factor_gt 0.0828
_refine_ls_shift/su_max 0.000
_refine_ls_shift/su_mean 0.000
_refine_ls_structure_factor_coef Fsqd
_refine_ls_weighting_details 'w=1/[\s^2^(Fo^2^)+(0.0858P)^2^] where P=(Fo^2^+2Fc^2^)/3'
_refine_ls_weighting_scheme calc
_refine_ls_wR_factor_gt 0.1533
_refine_ls_wR_factor_ref 0.2431
_reflns_Friedel_coverage 0.000
_reflns_number_gt 1466
_reflns_number_total 4476
_reflns_threshold_expression 'I > 2\s(I)'
_cod_data_source_file d2ob00595f2.cif
_cod_data_source_block tr1_a-copy
_cod_depositor_comments 'Adding full bibliography for 7158767--7158769.cif.'
_cod_original_cell_volume 1875.7(18)
_cod_database_code 7158767
_shelx_shelxl_version_number 2018/3
_shelx_space_group_comment
;
The symmetry employed for this shelxl refinement is uniquely defined
by the following loop, which should always be used as a source of
symmetry information in preference to the above space-group names.
They are only intended as comments.
;
_shelx_estimated_absorpt_t_max 0.999
_shelx_estimated_absorpt_t_min 0.998
_olex2_refinement_description
;
1. Fixed Uiso
 At 1.2 times of:
  All C(H) groups
 At 1.5 times of:
  All C(H,H,H) groups, All O(H) groups
2.a Ternary CH refined with riding coordinates:
 C3(H3)
2.b Aromatic/amide H refined with riding coordinates:
 C6(H6), C9(H9), C7(H7), C21(H21), C15(H15), C14(H14), C20(H20), C11(H11),
 C17(H17), C18(H18), C12(H12)
2.c Idealised Me refined as rotating group:
 C24(H24A,H24B,H24C), C22(H22A,H22B,H22C), C23(H23A,H23B,H23C)
2.d Idealised tetrahedral OH refined as rotating group:
 O2(H2)
;
_olex2_exptl_crystal_mounting_method 'in a cryoloop with mineral oil'
_olex2_submission_original_sample_id TR1
_olex2_submission_special_instructions 'No special instructions were received'

loop_
_space_group_symop_operation_xyz
'x, y, z'
'-x+1/2, y+1/2, -z+1/2'
'-x, -y, -z'
'x-1/2, -y-1/2, z-1/2'

loop_
_atom_site_label
_atom_site_type_symbol
_atom_site_fract_x
_atom_site_fract_y
_atom_site_fract_z
_atom_site_U_iso_or_equiv
_atom_site_adp_type
_atom_site_occupancy
_atom_site_site_symmetry_order
_atom_site_calc_flag
_atom_site_refinement_flags_posn
_atom_site_refinement_flags_adp
_atom_site_refinement_flags_occupancy
_atom_site_disorder_assembly
_atom_site_disorder_group
O1 O 0.7304(4) 0.3243(5) 0.73625(9) 0.0361(9) Uani 1 1 d . . . . .
O2 O 0.6807(4) -0.0354(4) 0.68534(9) 0.0382(9) Uani 1 1 d . . . . .
H2 H 0.714533 -0.035656 0.708828 0.057 Uiso 1 1 calc R U . . .
C5 C 0.4783(5) 0.4288(7) 0.70886(12) 0.0236(10) Uani 1 1 d . . . . .
C16 C 0.3964(5) 0.0946(7) 0.61942(13) 0.0266(11) Uani 1 1 d . . . . .
C10 C 0.7078(5) 0.2633(7) 0.64334(12) 0.0260(11) Uani 1 1 d . . . . .
C6 C 0.4382(5) 0.6028(7) 0.73073(12) 0.0280(11) Uani 1 1 d . . . . .
H6 H 0.507324 0.662198 0.749958 0.034 Uiso 1 1 calc R U . . .
C2 C 0.6186(5) 0.1640(7) 0.67526(12) 0.0276(11) Uani 1 1 d . . . . .
C9 C 0.2289(5) 0.4179(7) 0.67364(13) 0.0285(11) Uani 1 1 d . . . . .
H9 H 0.158641 0.355528 0.655056 0.034 Uiso 1 1 calc R U . . .
C1 C 0.6227(5) 0.3134(7) 0.71123(12) 0.0254(11) Uani 1 1 d . . . . .
C7 C 0.2934(5) 0.6834(7) 0.72296(13) 0.0295(11) Uani 1 1 d . . . . .
H7 H 0.264703 0.800320 0.736960 0.035 Uiso 1 1 calc R U . . .
C4 C 0.3751(5) 0.3363(7) 0.68079(12) 0.0270(11) Uani 1 1 d . . . . .
C3 C 0.4414(5) 0.1418(6) 0.66304(12) 0.0268(11) Uani 1 1 d . . . . .
H3 H 0.405592 0.023605 0.678300 0.032 Uiso 1 1 calc R U . . .
C8 C 0.1880(5) 0.5935(7) 0.69447(13) 0.0298(11) Uani 1 1 d . . . . .
C21 C 0.3706(6) 0.2505(7) 0.59054(13) 0.0346(13) Uani 1 1 d . . . . .
H21 H 0.377519 0.389968 0.598069 0.041 Uiso 1 1 calc R U . . .
C15 C 0.6800(6) 0.4686(7) 0.63076(14) 0.0340(12) Uani 1 1 d . . . . .
H15 H 0.605872 0.547206 0.642336 0.041 Uiso 1 1 calc R U . . .
C14 C 0.7606(6) 0.5557(7) 0.60158(14) 0.0343(12) Uani 1 1 d . . . . .
H14 H 0.739079 0.691938 0.593451 0.041 Uiso 1 1 calc R U . . .
C20 C 0.3348(6) 0.1994(7) 0.55097(13) 0.0393(13) Uani 1 1 d . . . . .
H20 H 0.320174 0.305562 0.532175 0.047 Uiso 1 1 calc R U . . .
C19 C 0.3203(6) -0.0073(8) 0.53856(13) 0.0362(13) Uani 1 1 d . . . . .
C11 C 0.8210(6) 0.1553(8) 0.62583(13) 0.0349(13) Uani 1 1 d . . . . .
H11 H 0.842966 0.018837 0.633762 0.042 Uiso 1 1 calc R U . . .
C13 C 0.8734(6) 0.4454(8) 0.58395(13) 0.0370(13) Uani 1 1 d . . . . .
C17 C 0.3795(6) -0.1096(7) 0.60701(14) 0.0376(13) Uani 1 1 d . . . . .
H17 H 0.392001 -0.216606 0.625675 0.045 Uiso 1 1 calc R U . . .
C18 C 0.3444(6) -0.1576(8) 0.56730(15) 0.0435(14) Uani 1 1 d . . . . .
H18 H 0.336778 -0.297135 0.559800 0.052 Uiso 1 1 calc R U . . .
C12 C 0.9028(6) 0.2458(8) 0.59666(14) 0.0405(13) Uani 1 1 d . . . . .
H12 H 0.979045 0.169227 0.585521 0.049 Uiso 1 1 calc R U . . .
C24 C 0.2790(7) -0.0620(9) 0.49536(14) 0.0547(16) Uani 1 1 d . . . . .
H24A H 0.170100 -0.049364 0.489528 0.082 Uiso 1 1 calc R U . . .
H24B H 0.310025 -0.202836 0.490501 0.082 Uiso 1 1 calc R U . . .
H24C H 0.330782 0.031302 0.478563 0.082 Uiso 1 1 calc R U . . .
C22 C 0.0303(6) 0.6842(9) 0.68709(16) 0.0530(16) Uani 1 1 d . . . . .
H22A H -0.005466 0.664900 0.659570 0.079 Uiso 1 1 calc R U . . .
H22B H 0.033428 0.830548 0.693198 0.079 Uiso 1 1 calc R U . . .
H22C H -0.038232 0.615313 0.703787 0.079 Uiso 1 1 calc R U . . .
C23 C 0.9624(7) 0.5475(10) 0.55296(16) 0.0615(18) Uani 1 1 d . . . . .
H23A H 0.893535 0.587558 0.530570 0.092 Uiso 1 1 calc R U . . .
H23B H 1.037094 0.451220 0.544294 0.092 Uiso 1 1 calc R U . . .
H23C H 1.013610 0.668971 0.564165 0.092 Uiso 1 1 calc R U . . .

loop_
_atom_site_aniso_label
_atom_site_aniso_U_11
_atom_site_aniso_U_22
_atom_site_aniso_U_33
_atom_site_aniso_U_23
_atom_site_aniso_U_13
_atom_site_aniso_U_12
O1 0.0299(19) 0.045(2) 0.0311(18) -0.0056(15) -0.0092(15) 0.0103(18)
O2 0.052(2) 0.0289(17) 0.0315(19) -0.0046(15) -0.0074(17) 0.0185(19)
C5 0.019(2) 0.026(2) 0.025(2) -0.001(2) 0.0033(19) 0.002(2)
C16 0.026(3) 0.023(2) 0.030(3) -0.005(2) -0.002(2) 0.002(2)
C10 0.022(3) 0.036(3) 0.019(2) -0.005(2) -0.004(2) 0.002(2)
C6 0.030(3) 0.031(3) 0.022(2) 0.001(2) 0.000(2) -0.004(2)
C2 0.029(3) 0.023(2) 0.029(2) -0.002(2) -0.008(2) 0.014(2)
C9 0.022(3) 0.033(3) 0.029(3) -0.001(2) -0.006(2) -0.003(2)
C1 0.030(3) 0.025(2) 0.021(2) 0.001(2) 0.001(2) 0.000(2)
C7 0.028(3) 0.029(2) 0.031(3) -0.001(2) -0.001(2) 0.003(2)
C4 0.029(3) 0.027(2) 0.025(2) 0.003(2) -0.001(2) -0.003(2)
C3 0.030(3) 0.022(2) 0.028(3) 0.003(2) -0.003(2) 0.001(2)
C8 0.025(3) 0.034(3) 0.031(3) 0.001(2) 0.001(2) 0.005(2)
C21 0.048(3) 0.026(2) 0.029(3) 0.000(2) -0.004(2) 0.005(3)
C15 0.029(3) 0.035(3) 0.038(3) 0.005(2) 0.001(2) 0.011(3)
C14 0.031(3) 0.036(3) 0.036(3) 0.006(2) 0.001(2) 0.000(3)
C20 0.050(4) 0.034(3) 0.032(3) 0.002(2) -0.007(2) 0.003(3)
C19 0.037(3) 0.041(3) 0.030(3) -0.008(2) -0.005(2) 0.002(3)
C11 0.040(3) 0.038(3) 0.025(3) -0.008(2) -0.007(2) 0.006(3)
C13 0.031(3) 0.053(3) 0.027(3) -0.004(2) 0.000(2) -0.006(3)
C17 0.040(3) 0.030(3) 0.040(3) 0.001(2) -0.008(2) 0.001(3)
C18 0.054(4) 0.029(3) 0.045(3) -0.009(3) -0.008(3) 0.000(3)
C12 0.032(3) 0.056(3) 0.033(3) -0.014(3) 0.001(2) 0.006(3)
C24 0.068(4) 0.056(3) 0.037(3) -0.010(3) -0.012(3) 0.000(4)
C22 0.037(3) 0.067(4) 0.052(3) -0.014(3) -0.010(3) 0.019(3)
C23 0.053(4) 0.085(5) 0.047(4) 0.004(3) 0.011(3) -0.005(4)

loop_
_atom_type_symbol
_atom_type_description
_atom_type_scat_dispersion_real
_atom_type_scat_dispersion_imag
_atom_type_scat_source
C C 0.0033 0.0016 'International Tables Vol C Tables 4.2.6.8 and 6.1.1.4'
H H 0.0000 0.0000 'International Tables Vol C Tables 4.2.6.8 and 6.1.1.4'
O O 0.0106 0.0060 'International Tables Vol C Tables 4.2.6.8 and 6.1.1.4'

loop_
_geom_angle_atom_site_label_1
_geom_angle_atom_site_label_2
_geom_angle_atom_site_label_3
_geom_angle
_geom_angle_site_symmetry_1
_geom_angle_site_symmetry_3
_geom_angle_publ_flag
C2 O2 H2 109.5 . . ?
C6 C5 C1 129.0(4) . . ?
C4 C5 C6 121.5(4) . . ?
C4 C5 C1 109.5(4) . . ?
C21 C16 C3 122.9(4) . . ?
C17 C16 C3 119.7(4) . . ?
C17 C16 C21 117.5(4) . . ?
C15 C10 C2 121.5(4) . . ?
C11 C10 C2 121.2(4) . . ?
C11 C10 C15 117.2(4) . . ?
C5 C6 H6 121.1 . . ?
C7 C6 C5 117.9(4) . . ?
C7 C6 H6 121.1 . . ?
O2 C2 C10 109.8(4) . . ?
O2 C2 C1 112.8(3) . . ?
O2 C2 C3 109.3(4) . . ?
C10 C2 C1 108.3(4) . . ?
C10 C2 C3 113.8(3) . . ?
C1 C2 C3 102.8(4) . . ?
C4 C9 H9 120.3 . . ?
C4 C9 C8 119.4(4) . . ?
C8 C9 H9 120.3 . . ?
O1 C1 C5 128.9(4) . . ?
O1 C1 C2 123.2(4) . . ?
C5 C1 C2 107.9(4) . . ?
C6 C7 H7 119.3 . . ?
C6 C7 C8 121.5(4) . . ?
C8 C7 H7 119.3 . . ?
C5 C4 C3 111.8(4) . . ?
C9 C4 C5 119.9(4) . . ?
C9 C4 C3 128.2(4) . . ?
C16 C3 C2 116.3(4) . . ?
C16 C3 C4 117.8(4) . . ?
C16 C3 H3 106.4 . . ?
C2 C3 H3 106.4 . . ?
C4 C3 C2 102.8(3) . . ?
C4 C3 H3 106.4 . . ?
C9 C8 C7 119.8(4) . . ?
C9 C8 C22 120.1(4) . . ?
C7 C8 C22 120.0(4) . . ?
C16 C21 H21 119.7 . . ?
C20 C21 C16 120.7(4) . . ?
C20 C21 H21 119.7 . . ?
C10 C15 H15 119.6 . . ?
C14 C15 C10 120.8(5) . . ?
C14 C15 H15 119.6 . . ?
C15 C14 H14 119.2 . . ?
C15 C14 C13 121.5(4) . . ?
C13 C14 H14 119.2 . . ?
C21 C20 H20 119.3 . . ?
C21 C20 C19 121.5(4) . . ?
C19 C20 H20 119.3 . . ?
C20 C19 C24 121.2(4) . . ?
C18 C19 C20 117.0(4) . . ?
C18 C19 C24 121.8(4) . . ?
C10 C11 H11 119.3 . . ?
C10 C11 C12 121.4(5) . . ?
C12 C11 H11 119.3 . . ?
C14 C13 C23 120.1(5) . . ?
C12 C13 C14 117.8(5) . . ?
C12 C13 C23 122.1(5) . . ?
C16 C17 H17 119.5 . . ?
C16 C17 C18 121.0(4) . . ?
C18 C17 H17 119.5 . . ?
C19 C18 C17 122.3(4) . . ?
C19 C18 H18 118.8 . . ?
C17 C18 H18 118.8 . . ?
C11 C12 H12 119.4 . . ?
C13 C12 C11 121.2(5) . . ?
C13 C12 H12 119.4 . . ?
C19 C24 H24A 109.5 . . ?
C19 C24 H24B 109.5 . . ?
C19 C24 H24C 109.5 . . ?
H24A C24 H24B 109.5 . . ?
H24A C24 H24C 109.5 . . ?
H24B C24 H24C 109.5 . . ?
C8 C22 H22A 109.5 . . ?
C8 C22 H22B 109.5 . . ?
C8 C22 H22C 109.5 . . ?
H22A C22 H22B 109.5 . . ?
H22A C22 H22C 109.5 . . ?
H22B C22 H22C 109.5 . . ?
C13 C23 H23A 109.5 . . ?
C13 C23 H23B 109.5 . . ?
C13 C23 H23C 109.5 . . ?
H23A C23 H23B 109.5 . . ?
H23A C23 H23C 109.5 . . ?
H23B C23 H23C 109.5 . . ?

loop_
_geom_bond_atom_site_label_1
_geom_bond_atom_site_label_2
_geom_bond_distance
_geom_bond_site_symmetry_2
_geom_bond_publ_flag
O1 C1 1.212(5) . ?
O2 H2 0.8200 . ?
O2 C2 1.419(5) . ?
C5 C6 1.396(6) . ?
C5 C1 1.460(6) . ?
C5 C4 1.385(6) . ?
C16 C3 1.517(6) . ?
C16 C21 1.399(6) . ?
C16 C17 1.378(6) . ?
C10 C2 1.515(6) . ?
C10 C15 1.397(6) . ?
C10 C11 1.377(6) . ?
C6 H6 0.9300 . ?
C6 C7 1.372(6) . ?
C2 C1 1.540(6) . ?
C2 C3 1.577(6) . ?
C9 H9 0.9300 . ?
C9 C4 1.384(6) . ?
C9 C8 1.387(6) . ?
C7 H7 0.9300 . ?
C7 C8 1.398(6) . ?
C4 C3 1.517(6) . ?
C3 H3 0.9800 . ?
C8 C22 1.498(7) . ?
C21 H21 0.9300 . ?
C21 C20 1.380(6) . ?
C15 H15 0.9300 . ?
C15 C14 1.371(7) . ?
C14 H14 0.9300 . ?
C14 C13 1.384(7) . ?
C20 H20 0.9300 . ?
C20 C19 1.392(6) . ?
C19 C18 1.368(6) . ?
C19 C24 1.508(6) . ?
C11 H11 0.9300 . ?
C11 C12 1.386(7) . ?
C13 C12 1.367(7) . ?
C13 C23 1.499(7) . ?
C17 H17 0.9300 . ?
C17 C18 1.379(6) . ?
C18 H18 0.9300 . ?
C12 H12 0.9300 . ?
C24 H24A 0.9600 . ?
C24 H24B 0.9600 . ?
C24 H24C 0.9600 . ?
C22 H22A 0.9600 . ?
C22 H22B 0.9600 . ?
C22 H22C 0.9600 . ?
C23 H23A 0.9600 . ?
C23 H23B 0.9600 . ?
C23 H23C 0.9600 . ?

loop_
_geom_torsion_atom_site_label_1
_geom_torsion_atom_site_label_2
_geom_torsion_atom_site_label_3
_geom_torsion_atom_site_label_4
_geom_torsion
_geom_torsion_site_symmetry_1
_geom_torsion_site_symmetry_2
_geom_torsion_site_symmetry_3
_geom_torsion_site_symmetry_4
_geom_torsion_publ_flag
O2 C2 C1 O1 40.4(6) . . . . ?
O2 C2 C1 C5 -139.1(4) . . . . ?
O2 C2 C3 C16 -87.9(4) . . . . ?
O2 C2 C3 C4 141.9(3) . . . . ?
C5 C6 C7 C8 0.8(7) . . . . ?
C5 C4 C3 C16 -145.2(4) . . . . ?
C5 C4 C3 C2 -15.9(5) . . . . ?
C16 C21 C20 C19 1.3(8) . . . . ?
C16 C17 C18 C19 -1.9(8) . . . . ?
C10 C2 C1 O1 -81.3(5) . . . . ?
C10 C2 C1 C5 99.1(4) . . . . ?
C10 C2 C3 C16 35.2(5) . . . . ?
C10 C2 C3 C4 -95.0(4) . . . . ?
C10 C15 C14 C13 -0.9(7) . . . . ?
C10 C11 C12 C13 -0.4(7) . . . . ?
C6 C5 C1 O1 11.6(8) . . . . ?
C6 C5 C1 C2 -168.9(4) . . . . ?
C6 C5 C4 C9 0.7(7) . . . . ?
C6 C5 C4 C3 -176.1(4) . . . . ?
C6 C7 C8 C9 0.6(7) . . . . ?
C6 C7 C8 C22 179.3(5) . . . . ?
C2 C10 C15 C14 -179.4(4) . . . . ?
C2 C10 C11 C12 -179.9(4) . . . . ?
C9 C4 C3 C16 38.4(7) . . . . ?
C9 C4 C3 C2 167.6(4) . . . . ?
C1 C5 C6 C7 -179.8(4) . . . . ?
C1 C5 C4 C9 179.3(4) . . . . ?
C1 C5 C4 C3 2.5(5) . . . . ?
C1 C2 C3 C16 152.0(3) . . . . ?
C1 C2 C3 C4 21.8(4) . . . . ?
C4 C5 C6 C7 -1.5(6) . . . . ?
C4 C5 C1 O1 -166.8(5) . . . . ?
C4 C5 C1 C2 12.6(5) . . . . ?
C4 C9 C8 C7 -1.4(7) . . . . ?
C4 C9 C8 C22 179.9(4) . . . . ?
C3 C16 C21 C20 177.8(5) . . . . ?
C3 C16 C17 C18 -177.5(5) . . . . ?
C3 C2 C1 O1 158.0(4) . . . . ?
C3 C2 C1 C5 -21.6(4) . . . . ?
C8 C9 C4 C5 0.7(7) . . . . ?
C8 C9 C4 C3 176.9(4) . . . . ?
C21 C16 C3 C2 -88.2(5) . . . . ?
C21 C16 C3 C4 34.4(7) . . . . ?
C21 C16 C17 C18 2.5(7) . . . . ?
C21 C20 C19 C18 -0.6(8) . . . . ?
C21 C20 C19 C24 179.1(5) . . . . ?
C15 C10 C2 O2 -173.7(4) . . . . ?
C15 C10 C2 C1 -50.1(5) . . . . ?
C15 C10 C2 C3 63.5(5) . . . . ?
C15 C10 C11 C12 -0.7(6) . . . . ?
C15 C14 C13 C12 -0.2(7) . . . . ?
C15 C14 C13 C23 -178.3(5) . . . . ?
C14 C13 C12 C11 0.9(7) . . . . ?
C20 C19 C18 C17 0.9(8) . . . . ?
C11 C10 C2 O2 5.5(5) . . . . ?
C11 C10 C2 C1 129.2(4) . . . . ?
C11 C10 C2 C3 -117.3(4) . . . . ?
C11 C10 C15 C14 1.3(6) . . . . ?
C17 C16 C3 C2 91.8(5) . . . . ?
C17 C16 C3 C4 -145.6(5) . . . . ?
C17 C16 C21 C20 -2.2(7) . . . . ?
C24 C19 C18 C17 -178.9(5) . . . . ?
C23 C13 C12 C11 178.9(5) . . . . ?
